data_7707200
loop_
_publ_author_name
'Liang, Shuai'
'Ge, Fa-Yuan'
'Ren, Shuang-Shuang'
'Lei, Ming-Yuan'
'Gao, Xiang-Jing'
'Zheng, He-Gen'

_publ_section_title
;
 Molecular engineering in a family of pillared-layered metal-organic
 frameworks for tuning gas adsorption behavior.
;
_journal_issue 21
_journal_name_full 'Dalton transactions (Cambridge, England : 2003)'
_journal_page_first 7409
_journal_page_last 7416
_journal_paper_doi 10.1039/d1dt00431j
_journal_volume 50
_journal_year 2021
_chemical_formula_moiety 'C54 H32 Co2 F4 N8 O8'
_chemical_formula_sum 'C54 H32 Co2 F4 N8 O8'
_chemical_formula_weight 1114.73
_space_group_crystal_system monoclinic
_space_group_IT_number 15
_space_group_name_Hall '-C 2yc'
_space_group_name_H-M_alt 'C 1 2/c 1'
_atom_sites_solution_hydrogens geom
_audit_creation_method SHELXL-2018/3
_audit_update_record
;
2021-02-01 deposited with the CCDC.	2021-04-27 downloaded from the CCDC.
;
_cell_angle_alpha 90
_cell_angle_beta 94.3920(10)
_cell_angle_gamma 90
_cell_formula_units_Z 8
_cell_length_a 31.3666(10)
_cell_length_b 20.0379(7)
_cell_length_c 19.0191(6)
_cell_measurement_reflns_used 9007
_cell_measurement_temperature 296.15
_cell_measurement_theta_max 26.73
_cell_measurement_theta_min 2.30
_cell_volume 11918.8(7)
_computing_structure_refinement 'SHELXL-2018/3 (Sheldrick, 2018)'
_diffrn_ambient_temperature 296(2)
_diffrn_measured_fraction_theta_full 0.999
_diffrn_measured_fraction_theta_max 0.998
_diffrn_measurement_device_type 'CCD area detector'
_diffrn_measurement_method 'phi and omega scans'
_diffrn_radiation_type MoK\a
_diffrn_radiation_wavelength 0.71073
_diffrn_reflns_av_R_equivalents 0.0572
_diffrn_reflns_av_unetI/netI 0.0524
_diffrn_reflns_Laue_measured_fraction_full 0.999
_diffrn_reflns_Laue_measured_fraction_max 0.998
_diffrn_reflns_limit_h_max 39
_diffrn_reflns_limit_h_min -39
_diffrn_reflns_limit_k_max 25
_diffrn_reflns_limit_k_min -24
_diffrn_reflns_limit_l_max 23
_diffrn_reflns_limit_l_min -24
_diffrn_reflns_number 50157
_diffrn_reflns_point_group_measured_fraction_full 0.999
_diffrn_reflns_point_group_measured_fraction_max 0.998
_diffrn_reflns_theta_full 25.242
_diffrn_reflns_theta_max 26.760
_diffrn_reflns_theta_min 2.148
_exptl_absorpt_coefficient_mu 0.623
_exptl_absorpt_correction_T_max 0.7454
_exptl_absorpt_correction_T_min 0.6534
_exptl_absorpt_correction_type multi-scan
_exptl_absorpt_process_details
;
SADABS-2016/2 (Bruker,2016/2) was used for absorption correction.
wR2(int) was 0.0866 before and 0.0604 after correction.
The Ratio of minimum to maximum transmission is 0.8766.
The \l/2 correction factor is Not present.
;
_exptl_crystal_density_diffrn 1.242
_exptl_crystal_description block
_exptl_crystal_F_000 4528
_exptl_crystal_size_max 0.240
_exptl_crystal_size_mid 0.160
_exptl_crystal_size_min 0.100
_refine_diff_density_max 1.763
_refine_diff_density_min -0.712
_refine_diff_density_rms 0.121
_refine_ls_extinction_method none
_refine_ls_goodness_of_fit_ref 1.035
_refine_ls_hydrogen_treatment constr
_refine_ls_matrix_type full
_refine_ls_number_parameters 869
_refine_ls_number_reflns 12668
_refine_ls_number_restraints 824
_refine_ls_restrained_S_all 1.026
_refine_ls_R_factor_all 0.1233
_refine_ls_R_factor_gt 0.0805
_refine_ls_shift/su_max 0.001
_refine_ls_shift/su_mean 0.000
_refine_ls_structure_factor_coef Fsqd
_refine_ls_weighting_details 'w=1/[\s^2^(Fo^2^)+(0.1335P)^2^+78.6325P] where P=(Fo^2^+2Fc^2^)/3'
_refine_ls_weighting_scheme calc
_refine_ls_wR_factor_gt 0.2255
_refine_ls_wR_factor_ref 0.2723
_reflns_Friedel_coverage 0.000
_reflns_number_gt 7393
_reflns_number_total 12668
_reflns_threshold_expression 'I > 2\s(I)'
_cod_data_source_file d1dt00431j2.cif
_cod_data_source_block 3
_cod_depositor_comments 'Adding full bibliography for 7707197--7707200.cif.'
_cod_original_sg_symbol_H-M 'C 2/c'
_cod_database_code 7707200
_shelx_shelxl_version_number 2018/3
_shelx_space_group_comment
;
The symmetry employed for this shelxl refinement is uniquely defined
by the following loop, which should always be used as a source of
symmetry information in preference to the above space-group names.
They are only intended as comments.
;
_shelx_estimated_absorpt_t_min 0.865
_shelx_estimated_absorpt_t_max 0.940

loop_
_space_group_symop_operation_xyz
'x, y, z'
'-x, y, -z+1/2'
'x+1/2, y+1/2, z'
'-x+1/2, y+1/2, -z+1/2'
'-x, -y, -z'
'x, -y, z-1/2'
'-x+1/2, -y+1/2, -z'
'x+1/2, -y+1/2, z-1/2'

loop_
_atom_site_label
_atom_site_type_symbol
_atom_site_fract_x
_atom_site_fract_y
_atom_site_fract_z
_atom_site_U_iso_or_equiv
_atom_site_adp_type
_atom_site_occupancy
_atom_site_site_symmetry_order
_atom_site_calc_flag
_atom_site_refinement_flags_posn
_atom_site_refinement_flags_adp
_atom_site_refinement_flags_occupancy
_atom_site_disorder_assembly
_atom_site_disorder_group
Co1 Co 0.55696(2) 0.11123(3) 0.60059(3) 0.01749(18) Uani 1 1 d . . . . .
Co2 Co 0.55710(2) 0.38922(3) 0.10230(3) 0.01717(18) Uani 1 1 d . . . . .
F1 F 0.2612(3) 0.3014(7) 0.0018(7) 0.168(4) Uani 0.634(5) 1 d . U P A 2
F2 F 0.3508(3) 0.4702(7) 0.1726(7) 0.154(4) Uani 0.634(5) 1 d . U P A 2
F3 F 0.34966(17) 0.2002(3) 0.6738(3) 0.0576(16) Uani 0.670(4) 1 d . U P B 1
F3' F 0.3414(4) 0.1096(7) 0.4779(9) 0.087(4) Uani 0.330(4) 1 d . U P B 2
F4 F 0.26514(19) -0.0132(3) 0.5567(4) 0.084(2) Uani 0.670(4) 1 d . U P B 1
F4' F 0.2778(4) 0.0746(8) 0.7394(7) 0.079(3) Uani 0.330(4) 1 d . U P B 2
F5 F 0.3515(4) 0.2947(7) 0.1778(8) 0.088(4) Uani 0.366(5) 1 d . U P A 1
F8 F 0.2689(6) 0.5237(12) 0.0910(12) 0.158(5) Uani 0.366(5) 1 d D U P A 1
O1 O 0.55892(11) -0.05307(16) 0.19710(16) 0.0277(8) Uani 1 1 d . . . . .
O2 O 0.55704(10) -0.00423(16) 0.09409(15) 0.0254(7) Uani 1 1 d . . . . .
O3 O 0.60206(14) 0.2340(2) 0.0909(2) 0.0469(10) Uani 1 1 d . . . . .
O4 O 0.55983(10) 0.29791(15) 0.15253(16) 0.0248(7) Uani 1 1 d . . . . .
O5 O 0.55997(10) 0.20055(15) 0.65409(16) 0.0234(7) Uani 1 1 d . . . . .
O6 O 0.52091(14) 0.2662(2) 0.5799(2) 0.0483(11) Uani 1 1 d . . . . .
O7 O 0.55294(11) 0.50417(16) 0.59532(15) 0.0262(7) Uani 1 1 d . . . . .
O8 O 0.55893(10) 0.55291(15) 0.69840(16) 0.0231(7) Uani 1 1 d . . . . .
N1 N 0.55160(14) 0.13381(19) 0.4912(2) 0.0276(9) Uani 1 1 d . . . . .
N2 N 0.53152(15) 0.1918(2) 0.4711(2) 0.0360(10) Uani 1 1 d . . . . .
H2 H 0.520800 0.219156 0.499725 0.043 Uiso 1 1 calc R U . . .
N3 N 0.56002(14) 0.36686(19) 0.9939(2) 0.0271(9) Uani 1 1 d . . . . .
N4 N 0.58083(15) 0.3090(2) 0.9811(2) 0.0381(11) Uani 1 1 d . . . . .
H4 H 0.590733 0.281535 1.013128 0.046 Uiso 1 1 calc R U . . .
N5 N 0.48863(12) 0.10916(18) 0.59999(19) 0.0204(8) Uani 1 1 d . . . . .
N6 N 0.12598(12) 0.1028(2) 0.6080(2) 0.0278(9) Uani 1 1 d . . . . .
N7 N 0.48868(12) 0.38619(19) 0.09902(19) 0.0211(8) Uani 1 1 d . . . . .
N8 N 0.12569(13) 0.3903(2) 0.1003(2) 0.0341(10) Uani 1 1 d . . . . .
C1 C 0.55854(14) -0.0015(2) 0.1603(2) 0.0218(9) Uani 1 1 d . . . . .
C2 C 0.57772(18) 0.2438(3) 0.1397(3) 0.0345(12) Uani 1 1 d . . . . .
C3 C 0.56017(15) 0.0656(2) 0.1954(2) 0.0238(10) Uani 1 1 d . . . . .
C4 C 0.56746(19) 0.1215(2) 0.1549(3) 0.0336(12) Uani 1 1 d . . . . .
H4A H 0.571763 0.116635 0.107366 0.040 Uiso 1 1 calc R U . . .
C5 C 0.56838(19) 0.1846(2) 0.1849(3) 0.0337(12) Uani 1 1 d . . . . .
C6 C 0.56150(16) 0.1919(2) 0.2557(2) 0.0267(10) Uani 1 1 d . . . . .
H6 H 0.560285 0.234429 0.275085 0.032 Uiso 1 1 calc R U . . .
C7 C 0.55636(16) 0.1359(2) 0.2982(2) 0.0260(10) Uani 1 1 d . . . . .
C8 C 0.55544(15) 0.0726(2) 0.2670(2) 0.0251(10) Uani 1 1 d . . . . .
H8 H 0.551643 0.035007 0.294474 0.030 Uiso 1 1 calc R U . . .
C9 C 0.55986(16) 0.1053(2) 0.4313(2) 0.0272(11) Uani 1 1 d . . . . .
H9 H 0.570914 0.062371 0.428307 0.033 Uiso 1 1 calc R U . . .
C10 C 0.55033(19) 0.1460(2) 0.3729(3) 0.0324(12) Uani 1 1 d . . . . .
C11 C 0.53053(19) 0.2008(3) 0.4020(3) 0.0387(13) Uani 1 1 d . . . . .
H11 H 0.518718 0.237192 0.377214 0.046 Uiso 1 1 calc R U . . .
C12 C 0.54380(17) 0.2554(3) 0.6358(3) 0.0339(12) Uani 1 1 d . . . . .
C13 C 0.55586(14) 0.5009(2) 0.6616(2) 0.0209(9) Uani 1 1 d . . . . .
C14 C 0.55149(18) 0.3146(2) 0.6841(2) 0.0306(11) Uani 1 1 d . . . . .
C15 C 0.55159(19) 0.3780(2) 0.6544(3) 0.0321(12) Uani 1 1 d . . . . .
H15 H 0.548870 0.382531 0.605640 0.039 Uiso 1 1 calc R U . . .
C16 C 0.55567(14) 0.4344(2) 0.6962(2) 0.0206(9) Uani 1 1 d . . . . .
C17 C 0.55890(15) 0.4275(2) 0.7695(2) 0.0230(9) Uani 1 1 d . . . . .
H17 H 0.560327 0.465291 0.797952 0.028 Uiso 1 1 calc R U . . .
C18 C 0.55999(15) 0.3646(2) 0.8003(2) 0.0230(10) Uani 1 1 d . . . . .
C19 C 0.55698(16) 0.3080(2) 0.7568(2) 0.0264(10) Uani 1 1 d . . . . .
H19 H 0.558676 0.265692 0.776901 0.032 Uiso 1 1 calc R U . . .
C20 C 0.58370(18) 0.3008(3) 0.9124(3) 0.0377(13) Uani 1 1 d . . . . .
H20 H 0.596335 0.264666 0.891370 0.045 Uiso 1 1 calc R U . . .
C21 C 0.56462(18) 0.3553(2) 0.8770(3) 0.0311(12) Uani 1 1 d . . . . .
C22 C 0.55283(15) 0.3953(2) 0.9319(2) 0.0237(10) Uani 1 1 d . . . . .
H22 H 0.541106 0.437697 0.925393 0.028 Uiso 1 1 calc R U . . .
C23 C 0.15093(18) 0.1274(3) 0.6620(3) 0.0439(14) Uani 1 1 d . . . . .
H23 H 0.137932 0.148125 0.698516 0.053 Uiso 1 1 calc R U . . .
C24 C 0.19481(19) 0.1237(3) 0.6663(3) 0.0478(15) Uani 1 1 d . . . . .
H24 H 0.210648 0.142650 0.704535 0.057 Uiso 1 1 calc R U . . .
C25 C 0.21549(18) 0.0919(3) 0.6142(3) 0.0440(14) Uani 1 1 d . . . . .
C26 C 0.18937(18) 0.0638(3) 0.5613(4) 0.0508(16) Uani 1 1 d . . . . .
H26 H 0.201397 0.040398 0.525466 0.061 Uiso 1 1 calc R U . . .
C27 C 0.14576(18) 0.0696(3) 0.5603(4) 0.0476(15) Uani 1 1 d . . . . .
H27 H 0.129209 0.048969 0.523871 0.057 Uiso 1 1 calc R U . . .
C28 C 0.26221(18) 0.0917(3) 0.6139(3) 0.0448(14) Uani 1 1 d . . . . .
C29 C 0.2858(3) 0.1449(5) 0.6455(5) 0.0486(17) Uani 0.670(4) 1 d . U P B 1
H29 H 0.271706 0.179375 0.666862 0.058 Uiso 0.670(4) 1 calc R U P B 1
C29' C 0.2913(6) 0.0821(11) 0.6730(11) 0.051(2) Uani 0.330(4) 1 d . U P B 2
C30 C 0.3289(3) 0.1460(5) 0.6448(6) 0.0471(17) Uani 0.670(4) 1 d . U P B 1
C30' C 0.3365(6) 0.0860(10) 0.6736(12) 0.051(2) Uani 0.330(4) 1 d . U P B 2
H30' H 0.353823 0.081185 0.715195 0.061 Uiso 0.330(4) 1 calc R U P B 2
C31 C 0.35338(17) 0.0972(3) 0.6108(3) 0.0362(12) Uani 1 1 d . . . . .
C32 C 0.3297(3) 0.0435(5) 0.5836(6) 0.0510(17) Uani 0.670(4) 1 d . U P B 1
H32 H 0.343614 0.007965 0.563749 0.061 Uiso 0.670(4) 1 calc R U P B 1
C32' C 0.3249(6) 0.0960(10) 0.5475(12) 0.050(2) Uani 0.330(4) 1 d . U P B 2
C33 C 0.2857(3) 0.0418(5) 0.5856(6) 0.0524(17) Uani 0.670(4) 1 d . U P B 1
C33' C 0.2825(6) 0.0985(10) 0.5484(12) 0.053(2) Uani 0.330(4) 1 d . U P B 2
H33' H 0.265762 0.104660 0.506426 0.064 Uiso 0.330(4) 1 calc R U P B 2
C34 C 0.46967(16) 0.1285(3) 0.6568(2) 0.0283(11) Uani 1 1 d . . . . .
H34 H 0.486835 0.145171 0.694774 0.034 Uiso 1 1 calc R U . . .
C35 C 0.42656(16) 0.1253(3) 0.6629(3) 0.0277(11) Uani 1 1 d . . . . .
H35 H 0.415131 0.139186 0.704145 0.033 Uiso 1 1 calc R U . . .
C36 C 0.39984(16) 0.1011(3) 0.6064(3) 0.0306(11) Uani 1 1 d . . . . .
C37 C 0.41926(16) 0.0798(3) 0.5481(3) 0.0332(12) Uani 1 1 d . . . . .
H37 H 0.402846 0.062393 0.509650 0.040 Uiso 1 1 calc R U . . .
C38 C 0.46321(16) 0.0842(3) 0.5465(3) 0.0324(11) Uani 1 1 d . . . . .
H38 H 0.475647 0.069107 0.506587 0.039 Uiso 1 1 calc R U . . .
C39 C 0.4699(5) 0.3706(6) 0.1568(8) 0.029(2) Uani 0.569(9) 1 d . U P C 1
H39 H 0.487250 0.358091 0.196461 0.035 Uiso 0.569(9) 1 calc R U P C 1
C39' C 0.4661(7) 0.3922(9) 0.1544(11) 0.032(2) Uani 0.431(9) 1 d . U P C 2
H39' H 0.481056 0.398421 0.198052 0.039 Uiso 0.431(9) 1 calc R U P C 2
C40 C 0.4261(5) 0.3718(7) 0.1619(8) 0.032(2) Uani 0.569(9) 1 d . U P C 1
H40 H 0.414062 0.363272 0.204239 0.038 Uiso 0.569(9) 1 calc R U P C 1
C40' C 0.4225(7) 0.3899(9) 0.1526(10) 0.031(2) Uani 0.431(9) 1 d . U P C 2
H40' H 0.409506 0.390449 0.195020 0.038 Uiso 0.431(9) 1 calc R U P C 2
C41' C 0.39948(18) 0.3872(3) 0.0966(3) 0.0458(15) Uani 1 1 d . . . . .
C41 C 0.3303(7) 0.3404(17) 0.1375(15) 0.097(3) Uani 0.366(5) 1 d . U P A 1
C42 C 0.4208(3) 0.4139(6) 0.0421(5) 0.0366(18) Uani 0.569(9) 1 d . U P C 1
H42 H 0.405314 0.433575 0.003834 0.044 Uiso 0.569(9) 1 calc R U P C 1
C42' C 0.4209(4) 0.3675(8) 0.0344(6) 0.034(2) Uani 0.431(9) 1 d . U P C 2
H42' H 0.405129 0.354090 -0.006608 0.040 Uiso 0.431(9) 1 calc R U P C 2
C43 C 0.4647(3) 0.4116(6) 0.0441(5) 0.0318(18) Uani 0.569(9) 1 d . U P C 1
H43 H 0.478229 0.428339 0.005997 0.038 Uiso 0.569(9) 1 calc R U P C 1
C43' C 0.4648(4) 0.3692(8) 0.0376(6) 0.032(2) Uani 0.431(9) 1 d . U P C 2
H43' H 0.478769 0.358654 -0.002353 0.039 Uiso 0.431(9) 1 calc R U P C 2
C44 C 0.3524(2) 0.3880(4) 0.0958(4) 0.064(2) Uani 1 1 d . . . . .
C45 C 0.3305(4) 0.4238(10) 0.1431(9) 0.093(3) Uani 0.634(5) 1 d . U P A 2
C46 C 0.2874(4) 0.4276(10) 0.1424(9) 0.095(3) Uani 0.634(5) 1 d . U P A 2
H46 H 0.274805 0.455343 0.173952 0.114 Uiso 0.634(5) 1 calc R U P A 2
C47 C 0.2618(2) 0.3893(5) 0.0936(5) 0.074(3) Uani 1 1 d . . . . .
C48 C 0.2830(4) 0.3580(9) 0.0434(8) 0.094(3) Uani 0.634(5) 1 d . U P A 2
C49 C 0.3270(3) 0.3579(8) 0.0414(8) 0.094(3) Uani 0.634(5) 1 d . U P A 2
H49 H 0.339540 0.337953 0.003928 0.113 Uiso 0.634(5) 1 calc R U P A 2
C50 C 0.1483(3) 0.4462(5) 0.0994(6) 0.059(2) Uani 0.739(7) 1 d . U P D 1
H50 H 0.133872 0.486560 0.101809 0.071 Uiso 0.739(7) 1 calc R U P D 1
C50' C 0.1465(8) 0.4248(15) 0.058(2) 0.060(3) Uani 0.261(7) 1 d . U P D 2
H50' H 0.130919 0.449649 0.023796 0.072 Uiso 0.261(7) 1 calc R U P D 2
C51 C 0.1924(3) 0.4477(5) 0.0952(7) 0.061(2) Uani 0.739(7) 1 d . U P D 1
H51 H 0.206487 0.488385 0.093077 0.074 Uiso 0.739(7) 1 calc R U P D 1
C51' C 0.1925(8) 0.4278(15) 0.0600(19) 0.059(3) Uani 0.261(7) 1 d . U P D 2
H51' H 0.205191 0.460176 0.033432 0.071 Uiso 0.261(7) 1 calc R U P D 2
C52 C 0.2146(2) 0.3904(4) 0.0942(4) 0.066(2) Uani 1 1 d . . . . .
C53 C 0.1898(3) 0.3305(5) 0.0867(6) 0.063(2) Uani 0.739(7) 1 d . U P D 1
H53 H 0.202979 0.289758 0.079243 0.075 Uiso 0.739(7) 1 calc R U P D 1
C53' C 0.1947(6) 0.3661(13) 0.1638(18) 0.061(3) Uani 0.261(7) 1 d D U P D 2
H53' H 0.211114 0.354026 0.204707 0.074 Uiso 0.261(7) 1 calc R U P D 2
C54 C 0.1468(3) 0.3339(5) 0.0905(6) 0.061(2) Uani 0.739(7) 1 d . U P D 1
H54 H 0.131133 0.294521 0.085970 0.073 Uiso 0.739(7) 1 calc R U P D 1
C54' C 0.1506(6) 0.3646(13) 0.1577(18) 0.061(3) Uani 0.261(7) 1 d D U P D 2
H54' H 0.136671 0.345248 0.194007 0.073 Uiso 0.261(7) 1 calc R U P D 2
C55 C 0.2864(6) 0.3366(16) 0.1358(14) 0.098(3) Uani 0.366(5) 1 d . U P A 1
H55 H 0.272693 0.303225 0.159445 0.117 Uiso 0.366(5) 1 calc R U P A 1
C56 C 0.2857(8) 0.4510(12) 0.1048(16) 0.101(3) Uani 0.366(5) 1 d D U P A 1
C57 C 0.3300(8) 0.4453(18) 0.1033(16) 0.101(3) Uani 0.366(5) 1 d . U P A 1
H57 H 0.345776 0.484643 0.107849 0.122 Uiso 0.366(5) 1 calc R U P A 1

loop_
_atom_site_aniso_label
_atom_site_aniso_U_11
_atom_site_aniso_U_22
_atom_site_aniso_U_33
_atom_site_aniso_U_23
_atom_site_aniso_U_13
_atom_site_aniso_U_12
Co1 0.0227(3) 0.0135(3) 0.0165(3) 0.0006(2) 0.0028(2) 0.0006(2)
Co2 0.0221(3) 0.0136(3) 0.0160(3) -0.0012(2) 0.0027(2) 0.0000(2)
F1 0.103(7) 0.213(10) 0.185(9) -0.083(8) -0.003(6) -0.004(7)
F2 0.088(6) 0.195(8) 0.179(8) -0.073(7) 0.009(6) -0.002(6)
F3 0.040(3) 0.046(3) 0.087(4) -0.020(3) 0.006(3) -0.002(2)
F3' 0.046(6) 0.080(8) 0.134(9) -0.014(7) 0.000(7) 0.002(6)
F4 0.045(3) 0.064(4) 0.143(6) -0.040(4) 0.016(3) -0.005(3)
F4' 0.054(6) 0.118(9) 0.066(7) 0.010(7) 0.025(5) 0.001(6)
F5 0.044(6) 0.097(8) 0.121(9) 0.003(7) -0.007(6) 0.013(6)
F8 0.096(9) 0.202(12) 0.176(11) -0.007(10) 0.012(9) 0.017(9)
O1 0.050(2) 0.0137(16) 0.0200(16) 0.0002(13) 0.0054(14) -0.0016(14)
O2 0.042(2) 0.0164(17) 0.0183(16) -0.0026(12) 0.0028(14) 0.0017(14)
O3 0.065(3) 0.039(2) 0.039(2) 0.0067(18) 0.0180(19) 0.007(2)
O4 0.0351(18) 0.0147(16) 0.0250(16) 0.0019(13) 0.0040(13) 0.0012(13)
O5 0.0315(18) 0.0122(16) 0.0261(16) 0.0000(13) -0.0009(13) 0.0002(13)
O6 0.069(3) 0.034(2) 0.039(2) -0.0066(18) -0.009(2) 0.010(2)
O7 0.045(2) 0.0153(17) 0.0182(16) 0.0023(13) 0.0019(14) 0.0014(14)
O8 0.0372(19) 0.0130(16) 0.0189(15) 0.0002(12) 0.0003(13) -0.0011(13)
N1 0.045(3) 0.017(2) 0.022(2) 0.0028(16) 0.0061(17) 0.0044(17)
N2 0.047(3) 0.032(3) 0.030(2) -0.0010(19) 0.0065(19) 0.009(2)
N3 0.043(3) 0.019(2) 0.020(2) -0.0006(16) 0.0070(17) 0.0041(17)
N4 0.053(3) 0.031(3) 0.031(2) 0.0014(19) 0.008(2) 0.006(2)
N5 0.0214(19) 0.021(2) 0.0187(18) -0.0003(15) 0.0025(14) -0.0003(15)
N6 0.022(2) 0.032(2) 0.030(2) -0.0003(18) 0.0068(16) 0.0007(17)
N7 0.0189(19) 0.026(2) 0.0189(18) -0.0014(15) 0.0021(14) 0.0010(15)
N8 0.019(2) 0.043(3) 0.040(3) 0.002(2) 0.0036(18) 0.0012(18)
C1 0.027(2) 0.019(2) 0.019(2) -0.0011(18) 0.0013(17) -0.0019(18)
C2 0.048(3) 0.028(3) 0.027(3) 0.000(2) 0.001(2) -0.002(2)
C3 0.035(3) 0.015(2) 0.021(2) 0.0013(18) 0.0017(19) 0.0038(18)
C4 0.065(4) 0.020(3) 0.016(2) 0.0006(19) 0.005(2) 0.002(2)
C5 0.058(4) 0.019(3) 0.024(2) 0.002(2) 0.001(2) 0.002(2)
C6 0.043(3) 0.018(2) 0.019(2) -0.0002(18) 0.0020(19) -0.001(2)
C7 0.038(3) 0.017(2) 0.023(2) -0.0028(18) 0.006(2) -0.0007(19)
C8 0.040(3) 0.013(2) 0.023(2) 0.0020(18) 0.0046(19) -0.0001(19)
C9 0.040(3) 0.019(2) 0.023(2) 0.0041(19) 0.006(2) 0.007(2)
C10 0.059(4) 0.017(2) 0.022(2) 0.0008(19) 0.007(2) 0.001(2)
C11 0.057(4) 0.033(3) 0.026(3) 0.001(2) -0.001(2) 0.007(3)
C12 0.044(3) 0.029(3) 0.030(3) -0.001(2) 0.008(2) -0.005(2)
C13 0.023(2) 0.020(2) 0.019(2) 0.0022(18) 0.0019(17) 0.0011(18)
C14 0.053(3) 0.017(2) 0.023(2) 0.0005(19) 0.006(2) -0.001(2)
C15 0.058(4) 0.020(3) 0.018(2) 0.0013(19) 0.005(2) 0.005(2)
C16 0.027(2) 0.016(2) 0.019(2) 0.0037(17) 0.0034(17) 0.0007(17)
C17 0.033(3) 0.015(2) 0.022(2) -0.0022(18) 0.0047(18) -0.0004(18)
C18 0.032(3) 0.016(2) 0.022(2) 0.0014(18) 0.0066(19) 0.0029(18)
C19 0.044(3) 0.016(2) 0.020(2) 0.0025(18) 0.005(2) 0.001(2)
C20 0.053(3) 0.034(3) 0.027(3) 0.001(2) 0.011(2) 0.010(3)
C21 0.051(3) 0.019(3) 0.025(3) -0.0001(19) 0.008(2) 0.000(2)
C22 0.035(3) 0.017(2) 0.019(2) -0.0013(18) -0.0008(18) -0.0007(19)
C23 0.036(3) 0.057(4) 0.038(3) -0.002(3) 0.004(2) 0.002(3)
C24 0.033(3) 0.063(4) 0.047(4) -0.008(3) 0.002(3) -0.001(3)
C25 0.029(3) 0.048(4) 0.055(4) -0.004(3) 0.006(3) 0.001(3)
C26 0.032(3) 0.056(4) 0.065(4) -0.018(3) 0.011(3) 0.009(3)
C27 0.030(3) 0.052(4) 0.061(4) -0.010(3) 0.004(3) 0.002(3)
C28 0.029(3) 0.053(4) 0.053(4) 0.001(3) 0.007(3) 0.002(3)
C29 0.029(3) 0.047(4) 0.071(4) -0.011(3) 0.011(3) 0.004(3)
C29' 0.029(4) 0.054(4) 0.071(4) -0.001(4) 0.012(4) 0.001(4)
C30 0.028(3) 0.045(4) 0.069(4) -0.005(3) 0.010(3) 0.001(3)
C30' 0.030(4) 0.053(4) 0.072(5) -0.002(4) 0.011(4) 0.001(4)
C31 0.027(3) 0.039(3) 0.042(3) -0.003(2) 0.004(2) 0.000(2)
C32 0.031(3) 0.046(4) 0.077(4) -0.010(3) 0.008(3) 0.004(3)
C32' 0.028(4) 0.051(4) 0.071(5) -0.005(4) 0.012(4) 0.002(4)
C33 0.032(3) 0.048(4) 0.078(4) -0.011(3) 0.007(3) -0.002(3)
C33' 0.030(4) 0.054(4) 0.076(5) -0.006(4) 0.008(4) 0.005(4)
C34 0.029(3) 0.038(3) 0.018(2) -0.004(2) 0.0012(19) 0.001(2)
C35 0.029(3) 0.031(3) 0.024(2) 0.003(2) 0.009(2) 0.006(2)
C36 0.026(3) 0.032(3) 0.035(3) 0.001(2) 0.004(2) 0.003(2)
C37 0.027(3) 0.037(3) 0.035(3) -0.004(2) -0.003(2) -0.005(2)
C38 0.036(3) 0.035(3) 0.027(3) -0.005(2) 0.004(2) -0.005(2)
C39 0.022(3) 0.046(5) 0.020(3) 0.002(4) 0.001(3) 0.001(4)
C39' 0.026(4) 0.050(5) 0.021(3) 0.000(4) 0.001(3) 0.003(4)
C40 0.026(3) 0.049(5) 0.021(4) 0.001(4) 0.003(3) 0.001(4)
C40' 0.024(4) 0.049(5) 0.022(4) 0.002(4) 0.005(3) 0.004(4)
C41' 0.024(3) 0.063(4) 0.051(4) 0.012(3) 0.008(2) 0.004(3)
C41 0.033(4) 0.148(7) 0.111(6) -0.057(5) 0.006(5) -0.003(5)
C42 0.027(3) 0.051(5) 0.031(3) 0.010(3) 0.000(3) 0.003(3)
C42' 0.026(4) 0.053(5) 0.022(3) -0.003(4) 0.001(3) 0.000(4)
C43 0.024(3) 0.045(5) 0.026(3) 0.008(3) 0.000(3) 0.004(3)
C43' 0.025(4) 0.050(5) 0.023(3) -0.003(4) 0.003(3) -0.001(4)
C44 0.023(3) 0.101(6) 0.069(5) 0.024(4) 0.009(3) 0.005(3)
C45 0.031(4) 0.142(6) 0.107(6) -0.063(5) 0.006(4) -0.008(4)
C46 0.031(4) 0.145(6) 0.109(6) -0.056(5) 0.010(4) -0.002(4)
C47 0.029(3) 0.101(7) 0.094(6) 0.034(5) 0.013(4) 0.006(4)
C48 0.028(4) 0.152(6) 0.104(5) -0.064(5) 0.005(4) -0.007(4)
C49 0.026(4) 0.153(6) 0.103(5) -0.063(5) 0.005(4) -0.005(4)
C50 0.027(3) 0.042(4) 0.108(6) 0.007(4) 0.009(4) -0.004(3)
C50' 0.026(4) 0.045(5) 0.109(6) 0.005(5) 0.012(5) -0.002(4)
C51 0.031(3) 0.043(4) 0.111(6) 0.008(4) 0.009(4) -0.004(3)
C51' 0.027(4) 0.044(5) 0.108(6) 0.002(5) 0.013(5) -0.003(4)
C52 0.024(3) 0.086(6) 0.088(5) 0.031(4) 0.013(3) 0.005(3)
C53 0.028(3) 0.048(4) 0.113(5) -0.008(4) 0.011(3) 0.004(3)
C53' 0.029(4) 0.048(5) 0.108(6) 0.002(5) 0.011(4) 0.000(4)
C54 0.029(3) 0.044(4) 0.110(5) -0.007(4) 0.012(3) -0.002(3)
C54' 0.028(4) 0.049(5) 0.108(6) 0.003(5) 0.010(5) -0.001(4)
C55 0.033(4) 0.149(7) 0.111(6) -0.058(5) 0.006(5) -0.003(5)
C56 0.036(4) 0.152(7) 0.115(6) -0.060(6) 0.007(5) 0.000(5)
C57 0.038(4) 0.152(7) 0.115(6) -0.060(6) 0.008(5) -0.001(5)

loop_
_atom_type_symbol
_atom_type_description
_atom_type_scat_dispersion_real
_atom_type_scat_dispersion_imag
_atom_type_scat_source
C C 0.0033 0.0016 'International Tables Vol C Tables 4.2.6.8 and 6.1.1.4'
H H 0.0000 0.0000 'International Tables Vol C Tables 4.2.6.8 and 6.1.1.4'
Co Co 0.3494 0.9721 'International Tables Vol C Tables 4.2.6.8 and 6.1.1.4'
F F 0.0171 0.0103 'International Tables Vol C Tables 4.2.6.8 and 6.1.1.4'
N N 0.0061 0.0033 'International Tables Vol C Tables 4.2.6.8 and 6.1.1.4'
O O 0.0106 0.0060 'International Tables Vol C Tables 4.2.6.8 and 6.1.1.4'

loop_
_geom_angle_atom_site_label_1
_geom_angle_atom_site_label_2
_geom_angle_atom_site_label_3
_geom_angle
_geom_angle_site_symmetry_1
_geom_angle_site_symmetry_3
_geom_angle_publ_flag
O5 Co1 N1 107.25(14) . . ?
O5 Co1 N5 91.57(13) . . ?
N1 Co1 N5 89.70(15) . . ?
O5 Co1 O2 153.74(12) . 6_556 ?
N1 Co1 O2 99.01(13) . 6_556 ?
N5 Co1 O2 89.20(13) . 6_556 ?
O5 Co1 N8 90.32(15) . 8_556 ?
N1 Co1 N8 90.26(17) . 8_556 ?
N5 Co1 N8 178.03(16) . 8_556 ?
O2 Co1 N8 88.87(15) 6_556 8_556 ?
O5 Co1 O1 92.96(12) . 6_556 ?
N1 Co1 O1 159.68(14) . 6_556 ?
N5 Co1 O1 87.58(14) . 6_556 ?
O2 Co1 O1 60.84(11) 6_556 6_556 ?
N8 Co1 O1 91.78(15) 8_556 6_556 ?
O5 Co1 C1 123.20(14) . 6_556 ?
N1 Co1 C1 129.54(15) . 6_556 ?
N5 Co1 C1 88.29(14) . 6_556 ?
O2 Co1 C1 30.57(12) 6_556 6_556 ?
N8 Co1 C1 90.22(16) 8_556 6_556 ?
O1 Co1 C1 30.27(13) 6_556 6_556 ?
O4 Co2 N3 105.05(14) . 1_554 ?
O4 Co2 N7 89.67(14) . . ?
N3 Co2 N7 94.79(15) 1_554 . ?
O4 Co2 O7 155.89(12) . 6_565 ?
N3 Co2 O7 99.06(13) 1_554 6_565 ?
N7 Co2 O7 88.31(14) . 6_565 ?
O4 Co2 N6 92.08(15) . 8 ?
N3 Co2 N6 86.97(16) 1_554 8 ?
N7 Co2 N6 177.12(15) . 8 ?
O7 Co2 N6 89.17(14) 6_565 8 ?
O4 Co2 O8 94.97(12) . 6_565 ?
N3 Co2 O8 159.39(14) 1_554 6_565 ?
N7 Co2 O8 90.08(13) . 6_565 ?
O7 Co2 O8 61.01(11) 6_565 6_565 ?
N6 Co2 O8 87.48(14) 8 6_565 ?
O4 Co2 C13 125.40(14) . 6_565 ?
N3 Co2 C13 129.42(15) 1_554 6_565 ?
N7 Co2 C13 89.31(14) . 6_565 ?
O7 Co2 C13 30.56(13) 6_565 6_565 ?
N6 Co2 C13 87.82(15) 8 6_565 ?
O8 Co2 C13 30.45(13) 6_565 6_565 ?
C1 O1 Co1 88.4(3) . 6 ?
C1 O2 Co1 89.2(3) . 6 ?
C2 O4 Co2 132.9(3) . . ?
C12 O5 Co1 128.7(3) . . ?
C13 O7 Co2 89.5(3) . 6_566 ?
C13 O8 Co2 88.8(3) . 6_566 ?
C9 N1 N2 104.2(4) . . ?
C9 N1 Co1 138.5(3) . . ?
N2 N1 Co1 117.2(3) . . ?
C11 N2 N1 111.7(4) . . ?
C11 N2 H2 124.1 . . ?
N1 N2 H2 124.1 . . ?
C22 N3 N4 105.1(4) . . ?
C22 N3 Co2 139.9(3) . 1_556 ?
N4 N3 Co2 114.3(3) . 1_556 ?
C20 N4 N3 110.5(4) . . ?
C20 N4 H4 124.7 . . ?
N3 N4 H4 124.7 . . ?
C34 N5 C38 116.6(4) . . ?
C34 N5 Co1 120.0(3) . . ?
C38 N5 Co1 123.2(3) . . ?
C27 N6 C23 115.9(5) . . ?
C27 N6 Co2 121.6(4) . 8_456 ?
C23 N6 Co2 122.4(4) . 8_456 ?
C39 N7 C43 118.6(7) . . ?
C39' N7 C43' 114.1(11) . . ?
C39' N7 Co2 124.9(9) . . ?
C39 N7 Co2 119.4(7) . . ?
C43 N7 Co2 120.9(5) . . ?
C43' N7 Co2 120.5(5) . . ?
C50 N8 C54 116.3(6) . . ?
C50' N8 C54' 114.2(17) . . ?
C50 N8 Co1 123.2(5) . 8_455 ?
C54 N8 Co1 119.8(5) . 8_455 ?
O1 C1 O2 121.5(4) . . ?
O1 C1 C3 119.6(4) . . ?
O2 C1 C3 118.8(4) . . ?
O1 C1 Co1 61.3(2) . 6 ?
O2 C1 Co1 60.2(2) . 6 ?
C3 C1 Co1 178.7(3) . 6 ?
O4 C2 O3 125.6(5) . . ?
O4 C2 C5 117.4(5) . . ?
O3 C2 C5 116.9(5) . . ?
C4 C3 C8 119.7(4) . . ?
C4 C3 C1 118.6(4) . . ?
C8 C3 C1 121.7(4) . . ?
C5 C4 C3 120.5(4) . . ?
C5 C4 H4A 119.7 . . ?
C3 C4 H4A 119.7 . . ?
C4 C5 C6 119.7(4) . . ?
C4 C5 C2 118.8(5) . . ?
C6 C5 C2 121.5(4) . . ?
C5 C6 C7 120.6(4) . . ?
C5 C6 H6 119.7 . . ?
C7 C6 H6 119.7 . . ?
C8 C7 C6 118.8(4) . . ?
C8 C7 C10 122.5(4) . . ?
C6 C7 C10 118.7(4) . . ?
C3 C8 C7 120.5(4) . . ?
C3 C8 H8 119.7 . . ?
C7 C8 H8 119.7 . . ?
N1 C9 C10 113.0(4) . . ?
N1 C9 H9 123.5 . . ?
C10 C9 H9 123.5 . . ?
C9 C10 C11 102.7(4) . . ?
C9 C10 C7 131.2(5) . . ?
C11 C10 C7 126.0(5) . . ?
N2 C11 C10 108.0(5) . . ?
N2 C11 H11 126.0 . . ?
C10 C11 H11 126.0 . . ?
O5 C12 O6 125.6(5) . . ?
O5 C12 C14 118.7(5) . . ?
O6 C12 C14 115.7(5) . . ?
O8 C13 O7 120.7(4) . . ?
O8 C13 C16 120.1(4) . . ?
O7 C13 C16 119.2(4) . . ?
O8 C13 Co2 60.8(2) . 6_566 ?
O7 C13 Co2 59.9(2) . 6_566 ?
C16 C13 Co2 178.9(3) . 6_566 ?
C19 C14 C15 119.2(4) . . ?
C19 C14 C12 122.3(4) . . ?
C15 C14 C12 118.5(4) . . ?
C16 C15 C14 121.1(4) . . ?
C16 C15 H15 119.4 . . ?
C14 C15 H15 119.4 . . ?
C15 C16 C17 119.3(4) . . ?
C15 C16 C13 118.8(4) . . ?
C17 C16 C13 121.9(4) . . ?
C18 C17 C16 120.6(4) . . ?
C18 C17 H17 119.7 . . ?
C16 C17 H17 119.7 . . ?
C17 C18 C19 119.1(4) . . ?
C17 C18 C21 122.2(4) . . ?
C19 C18 C21 118.7(4) . . ?
C14 C19 C18 120.6(4) . . ?
C14 C19 H19 119.7 . . ?
C18 C19 H19 119.7 . . ?
N4 C20 C21 108.7(5) . . ?
N4 C20 H20 125.7 . . ?
C21 C20 H20 125.7 . . ?
C22 C21 C20 102.6(4) . . ?
C22 C21 C18 131.4(5) . . ?
C20 C21 C18 125.9(4) . . ?
N3 C22 C21 112.8(4) . . ?
N3 C22 H22 123.6 . . ?
C21 C22 H22 123.6 . . ?
N6 C23 C24 123.4(6) . . ?
N6 C23 H23 118.3 . . ?
C24 C23 H23 118.3 . . ?
C23 C24 C25 120.4(6) . . ?
C23 C24 H24 119.8 . . ?
C25 C24 H24 119.8 . . ?
C26 C25 C24 115.5(5) . . ?
C26 C25 C28 122.5(5) . . ?
C24 C25 C28 122.0(6) . . ?
C25 C26 C27 121.0(6) . . ?
C25 C26 H26 119.5 . . ?
C27 C26 H26 119.5 . . ?
N6 C27 C26 123.7(6) . . ?
N6 C27 H27 118.2 . . ?
C26 C27 H27 118.2 . . ?
C33 C28 C29 116.0(7) . . ?
C29' C28 C33' 113.5(11) . . ?
C33 C28 C25 124.8(7) . . ?
C29' C28 C25 125.9(9) . . ?
C29 C28 C25 119.2(6) . . ?
C33' C28 C25 120.6(9) . . ?
C30 C29 C28 120.1(8) . . ?
C30 C29 H29 119.9 . . ?
C28 C29 H29 119.9 . . ?
F4' C29' C28 121.6(14) . . ?
F4' C29' C30' 112.1(18) . . ?
C28 C29' C30' 125.9(17) . . ?
C29 C30 F3 117.2(8) . . ?
C29 C30 C31 124.4(8) . . ?
F3 C30 C31 118.2(7) . . ?
C31 C30' C29' 117.2(18) . . ?
C31 C30' H30' 121.4 . . ?
C29' C30' H30' 121.4 . . ?
C32 C31 C30 114.2(6) . . ?
C30' C31 C32' 118.1(12) . . ?
C30' C31 C36 120.9(9) . . ?
C32 C31 C36 121.8(6) . . ?
C30 C31 C36 124.0(6) . . ?
C32' C31 C36 120.5(8) . . ?
C33 C32 C31 121.1(8) . . ?
C33 C32 H32 119.4 . . ?
C31 C32 H32 119.4 . . ?
C33' C32' C31 123.0(18) . . ?
C33' C32' F3' 114.9(19) . . ?
C31 C32' F3' 120.3(13) . . ?
F4 C33 C28 119.4(7) . . ?
F4 C33 C32 116.7(8) . . ?
C28 C33 C32 123.9(9) . . ?
C32' C33' C28 120.9(19) . . ?
C32' C33' H33' 119.6 . . ?
C28 C33' H33' 119.6 . . ?
N5 C34 C35 124.2(5) . . ?
N5 C34 H34 117.9 . . ?
C35 C34 H34 117.9 . . ?
C34 C35 C36 119.3(4) . . ?
C34 C35 H35 120.4 . . ?
C36 C35 H35 120.4 . . ?
C37 C36 C35 116.8(5) . . ?
C37 C36 C31 122.2(5) . . ?
C35 C36 C31 120.9(5) . . ?
C36 C37 C38 120.2(5) . . ?
C36 C37 H37 119.9 . . ?
C38 C37 H37 119.9 . . ?
N5 C38 C37 122.8(5) . . ?
N5 C38 H38 118.6 . . ?
C37 C38 H38 118.6 . . ?
N7 C39 C40 124.1(11) . . ?
N7 C39 H39 117.9 . . ?
C40 C39 H39 117.9 . . ?
N7 C39' C40' 125.1(17) . . ?
N7 C39' H39' 117.5 . . ?
C40' C39' H39' 117.5 . . ?
C39 C40 C41' 116.4(11) . . ?
C39 C40 H40 121.8 . . ?
C41' C40 H40 121.8 . . ?
C41' C40' C39' 122.5(17) . . ?
C41' C40' H40' 118.8 . . ?
C39' C40' H40' 118.8 . . ?
C40' C41' C42' 115.8(12) . . ?
C42 C41' C40 116.0(8) . . ?
C40' C41' C44 121.6(12) . . ?
C42 C41' C44 121.9(6) . . ?
C42' C41' C44 121.1(7) . . ?
C40 C41' C44 120.8(8) . . ?
F5 C41 C55 115(3) . . ?
F5 C41 C44 121.7(16) . . ?
C55 C41 C44 123(3) . . ?
C43 C42 C41' 120.4(8) . . ?
C43 C42 H42 119.8 . . ?
C41' C42 H42 119.8 . . ?
C43' C42' C41' 118.6(10) . . ?
C43' C42' H42' 120.7 . . ?
C41' C42' H42' 120.7 . . ?
N7 C43 C42 122.4(8) . . ?
N7 C43 H43 118.8 . . ?
C42 C43 H43 118.8 . . ?
C42' C43' N7 121.4(10) . . ?
C42' C43' H43' 119.3 . . ?
N7 C43' H43' 119.3 . . ?
C45 C44 C49 115.2(9) . . ?
C57 C44 C41 103.1(18) . . ?
C57 C44 C41' 122.2(14) . . ?
C45 C44 C41' 123.3(9) . . ?
C49 C44 C41' 121.2(8) . . ?
C41 C44 C41' 120.4(12) . . ?
F2 C45 C46 116.2(15) . . ?
F2 C45 C44 115.1(12) . . ?
C46 C45 C44 124.9(13) . . ?
C45 C46 C47 119.8(13) . . ?
C45 C46 H46 120.1 . . ?
C47 C46 H46 120.1 . . ?
C48 C47 C46 115.4(9) . . ?
C48 C47 C52 123.7(9) . . ?
C46 C47 C52 120.5(9) . . ?
C56 C47 C52 119.4(12) . . ?
C56 C47 C55 106.4(15) . . ?
C52 C47 C55 118.6(11) . . ?
C47 C48 C49 124.3(12) . . ?
C47 C48 F1 119.2(10) . . ?
C49 C48 F1 113.2(12) . . ?
C48 C49 C44 119.5(11) . . ?
C48 C49 H49 120.2 . . ?
C44 C49 H49 120.2 . . ?
N8 C50 C51 123.6(9) . . ?
N8 C50 H50 118.2 . . ?
C51 C50 H50 118.2 . . ?
N8 C50' C51' 125(3) . . ?
N8 C50' H50' 117.7 . . ?
C51' C50' H50' 117.7 . . ?
C52 C51 C50 120.0(9) . . ?
C52 C51 H51 120.0 . . ?
C50 C51 H51 120.0 . . ?
C52 C51' C50' 122(3) . . ?
C52 C51' H51' 119.0 . . ?
C50' C51' H51' 119.0 . . ?
C51 C52 C53 116.1(7) . . ?
C51' C52 C47 123.3(15) . . ?
C51 C52 C47 122.2(8) . . ?
C53 C52 C47 121.4(7) . . ?
C51' C52 C53' 113.9(18) . . ?
C47 C52 C53' 117.3(10) . . ?
C54 C53 C52 119.0(8) . . ?
C54 C53 H53 120.5 . . ?
C52 C53 H53 120.5 . . ?
C54' C53' C52 113(2) . . ?
C54' C53' H53' 123.5 . . ?
C52 C53' H53' 123.5 . . ?
N8 C54 C53 123.9(8) . . ?
N8 C54 H54 118.1 . . ?
C53 C54 H54 118.1 . . ?
C53' C54' N8 124(3) . . ?
C53' C54' H54' 118.0 . . ?
N8 C54' H54' 118.0 . . ?
C41 C55 C47 116(3) . . ?
C41 C55 H55 121.8 . . ?
C47 C55 H55 121.8 . . ?
C57 C56 C47 116(2) . . ?
C57 C56 F8 113(2) . . ?
C47 C56 F8 127(2) . . ?
C44 C57 C56 126(3) . . ?
C44 C57 H57 116.8 . . ?
C56 C57 H57 116.8 . . ?

loop_
_geom_bond_atom_site_label_1
_geom_bond_atom_site_label_2
_geom_bond_distance
_geom_bond_site_symmetry_2
_geom_bond_publ_flag
Co1 O5 2.057(3) . ?
Co1 N1 2.124(4) . ?
Co1 N5 2.143(4) . ?
Co1 O2 2.148(3) 6_556 ?
Co1 N8 2.156(4) 8_556 ?
Co1 O1 2.171(3) 6_556 ?
Co1 C1 2.474(5) 6_556 ?
Co2 O4 2.063(3) . ?
Co2 N3 2.118(4) 1_554 ?
Co2 N7 2.143(4) . ?
Co2 O7 2.144(3) 6_565 ?
Co2 N6 2.161(4) 8 ?
Co2 O8 2.162(3) 6_565 ?
Co2 C13 2.477(4) 6_565 ?
F1 C48 1.515(17) . ?
F2 C45 1.236(18) . ?
F3 C30 1.361(11) . ?
F3' C32' 1.48(3) . ?
F4 C33 1.371(11) . ?
F4' C29' 1.37(2) . ?
F5 C41 1.34(3) . ?
F8 C56 1.565(10) . ?
O1 C1 1.248(5) . ?
O2 C1 1.258(5) . ?
O3 C2 1.262(6) . ?
O4 C2 1.254(6) . ?
O5 C12 1.248(6) . ?
O6 C12 1.256(6) . ?
O7 C13 1.259(5) . ?
O8 C13 1.255(5) . ?
N1 C9 1.318(6) . ?
N1 N2 1.362(6) . ?
N2 C11 1.324(6) . ?
N2 H2 0.8600 . ?
N3 C22 1.315(6) . ?
N3 N4 1.362(6) . ?
N4 C20 1.327(6) . ?
N4 H4 0.8600 . ?
N5 C34 1.329(6) . ?
N5 C38 1.340(6) . ?
N6 C27 1.319(7) . ?
N6 C23 1.336(7) . ?
N7 C39' 1.32(2) . ?
N7 C39 1.322(15) . ?
N7 C43 1.340(9) . ?
N7 C43' 1.380(13) . ?
N8 C50' 1.28(3) . ?
N8 C50 1.326(10) . ?
N8 C54 1.329(10) . ?
N8 C54' 1.39(3) . ?
C1 C3 1.499(6) . ?
C2 C5 1.506(7) . ?
C3 C4 1.389(7) . ?
C3 C8 1.389(6) . ?
C4 C5 1.386(7) . ?
C4 H4A 0.9300 . ?
C5 C6 1.387(7) . ?
C6 C7 1.400(6) . ?
C6 H6 0.9300 . ?
C7 C8 1.399(6) . ?
C7 C10 1.462(6) . ?
C8 H8 0.9300 . ?
C9 C10 1.391(7) . ?
C9 H9 0.9300 . ?
C10 C11 1.397(7) . ?
C11 H11 0.9300 . ?
C12 C14 1.509(7) . ?
C13 C16 1.486(6) . ?
C14 C19 1.386(6) . ?
C14 C15 1.390(7) . ?
C15 C16 1.382(7) . ?
C15 H15 0.9300 . ?
C16 C17 1.397(6) . ?
C17 C18 1.388(6) . ?
C17 H17 0.9300 . ?
C18 C19 1.403(6) . ?
C18 C21 1.466(7) . ?
C19 H19 0.9300 . ?
C20 C21 1.394(7) . ?
C20 H20 0.9300 . ?
C21 C22 1.389(6) . ?
C22 H22 0.9300 . ?
C23 C24 1.374(8) . ?
C23 H23 0.9300 . ?
C24 C25 1.380(8) . ?
C24 H24 0.9300 . ?
C25 C26 1.370(9) . ?
C25 C28 1.466(8) . ?
C26 C27 1.372(8) . ?
C26 H26 0.9300 . ?
C27 H27 0.9300 . ?
C28 C33 1.377(11) . ?
C28 C29' 1.40(2) . ?
C28 C29 1.406(11) . ?
C28 C33' 1.45(2) . ?
C29 C30 1.354(12) . ?
C29 H29 0.9300 . ?
C29' C30' 1.42(2) . ?
C30 C31 1.430(10) . ?
C30' C31 1.36(2) . ?
C30' H30' 0.9300 . ?
C31 C32 1.384(11) . ?
C31 C32' 1.44(2) . ?
C31 C36 1.468(7) . ?
C32 C33 1.383(12) . ?
C32 H32 0.9300 . ?
C32' C33' 1.33(2) . ?
C33' H33' 0.9300 . ?
C34 C35 1.368(7) . ?
C34 H34 0.9300 . ?
C35 C36 1.398(7) . ?
C35 H35 0.9300 . ?
C36 C37 1.373(7) . ?
C37 C38 1.384(7) . ?
C37 H37 0.9300 . ?
C38 H38 0.9300 . ?
C39 C40 1.387(18) . ?
C39 H39 0.9300 . ?
C39' C40' 1.37(3) . ?
C39' H39' 0.9300 . ?
C40 C41' 1.474(14) . ?
C40 H40 0.9300 . ?
C40' C41' 1.24(2) . ?
C40' H40' 0.9300 . ?
C41' C42 1.384(11) . ?
C41' C42' 1.459(13) . ?
C41' C44 1.475(8) . ?
C41 C55 1.38(3) . ?
C41 C44 1.45(3) . ?
C42 C43 1.376(12) . ?
C42 H42 0.9300 . ?
C42' C43' 1.376(16) . ?
C42' H42' 0.9300 . ?
C43 H43 0.9300 . ?
C43' H43' 0.9300 . ?
C44 C57 1.36(3) . ?
C44 C45 1.374(17) . ?
C44 C49 1.395(14) . ?
C45 C46 1.352(17) . ?
C46 C47 1.407(17) . ?
C46 H46 0.9300 . ?
C47 C48 1.357(15) . ?
C47 C56 1.45(3) . ?
C47 C52 1.483(9) . ?
C47 C55 1.50(3) . ?
C48 C49 1.384(15) . ?
C49 H49 0.9300 . ?
C50 C51 1.392(12) . ?
C50 H50 0.9300 . ?
C50' C51' 1.44(3) . ?
C50' H50' 0.9300 . ?
C51 C52 1.343(12) . ?
C51 H51 0.9300 . ?
C51' C52 1.18(3) . ?
C51' H51' 0.9300 . ?
C52 C53 1.432(12) . ?
C52 C53' 1.58(3) . ?
C53 C54 1.360(11) . ?
C53 H53 0.9300 . ?
C53' C54' 1.381(10) . ?
C53' H53' 0.9300 . ?
C54 H54 0.9300 . ?
C54' H54' 0.9300 . ?
C55 H55 0.9300 . ?
C56 C57 1.40(3) . ?
C57 H57 0.9300 . ?

loop_
_geom_torsion_atom_site_label_1
_geom_torsion_atom_site_label_2
_geom_torsion_atom_site_label_3
_geom_torsion_atom_site_label_4
_geom_torsion
_geom_torsion_site_symmetry_1
_geom_torsion_site_symmetry_2
_geom_torsion_site_symmetry_3
_geom_torsion_site_symmetry_4
_geom_torsion_publ_flag
C9 N1 N2 C11 -4.7(6) . . . . ?
Co1 N1 N2 C11 179.3(4) . . . . ?
C22 N3 N4 C20 -3.8(6) . . . . ?
Co2 N3 N4 C20 -176.0(4) 1_556 . . . ?
Co1 O1 C1 O2 0.6(5) 6 . . . ?
Co1 O1 C1 C3 -179.1(4) 6 . . . ?
Co1 O2 C1 O1 -0.6(5) 6 . . . ?
Co1 O2 C1 C3 179.1(4) 6 . . . ?
Co2 O4 C2 O3 4.5(8) . . . . ?
Co2 O4 C2 C5 -173.4(3) . . . . ?
O1 C1 C3 C4 168.5(5) . . . . ?
O2 C1 C3 C4 -11.1(7) . . . . ?
O1 C1 C3 C8 -10.1(7) . . . . ?
O2 C1 C3 C8 170.2(4) . . . . ?
C8 C3 C4 C5 -2.6(8) . . . . ?
C1 C3 C4 C5 178.7(5) . . . . ?
C3 C4 C5 C6 -0.7(9) . . . . ?
C3 C4 C5 C2 178.2(5) . . . . ?
O4 C2 C5 C4 146.9(5) . . . . ?
O3 C2 C5 C4 -31.2(8) . . . . ?
O4 C2 C5 C6 -34.3(8) . . . . ?
O3 C2 C5 C6 147.6(5) . . . . ?
C4 C5 C6 C7 4.1(8) . . . . ?
C2 C5 C6 C7 -174.7(5) . . . . ?
C5 C6 C7 C8 -4.2(8) . . . . ?
C5 C6 C7 C10 178.4(5) . . . . ?
C4 C3 C8 C7 2.4(8) . . . . ?
C1 C3 C8 C7 -178.9(5) . . . . ?
C6 C7 C8 C3 0.9(7) . . . . ?
C10 C7 C8 C3 178.2(5) . . . . ?
N2 N1 C9 C10 7.0(6) . . . . ?
Co1 N1 C9 C10 -178.5(4) . . . . ?
N1 C9 C10 C11 -6.5(6) . . . . ?
N1 C9 C10 C7 176.6(5) . . . . ?
C8 C7 C10 C9 29.8(9) . . . . ?
C6 C7 C10 C9 -152.9(6) . . . . ?
C8 C7 C10 C11 -146.5(6) . . . . ?
C6 C7 C10 C11 30.8(8) . . . . ?
N1 N2 C11 C10 0.9(7) . . . . ?
C9 C10 C11 N2 3.2(6) . . . . ?
C7 C10 C11 N2 -179.7(5) . . . . ?
Co1 O5 C12 O6 1.9(8) . . . . ?
Co1 O5 C12 C14 -178.6(3) . . . . ?
Co2 O8 C13 O7 -0.8(4) 6_566 . . . ?
Co2 O8 C13 C16 179.2(4) 6_566 . . . ?
Co2 O7 C13 O8 0.8(4) 6_566 . . . ?
Co2 O7 C13 C16 -179.1(4) 6_566 . . . ?
O5 C12 C14 C19 -31.2(8) . . . . ?
O6 C12 C14 C19 148.4(5) . . . . ?
O5 C12 C14 C15 151.1(5) . . . . ?
O6 C12 C14 C15 -29.4(7) . . . . ?
C19 C14 C15 C16 -2.1(8) . . . . ?
C12 C14 C15 C16 175.7(5) . . . . ?
C14 C15 C16 C17 -1.3(8) . . . . ?
C14 C15 C16 C13 179.6(5) . . . . ?
O8 C13 C16 C15 179.0(4) . . . . ?
O7 C13 C16 C15 -1.0(7) . . . . ?
O8 C13 C16 C17 -0.1(7) . . . . ?
O7 C13 C16 C17 179.9(4) . . . . ?
C15 C16 C17 C18 2.9(7) . . . . ?
C13 C16 C17 C18 -178.0(4) . . . . ?
C16 C17 C18 C19 -1.2(7) . . . . ?
C16 C17 C18 C21 178.2(5) . . . . ?
C15 C14 C19 C18 3.9(8) . . . . ?
C12 C14 C19 C18 -173.9(5) . . . . ?
C17 C18 C19 C14 -2.2(8) . . . . ?
C21 C18 C19 C14 178.4(5) . . . . ?
N3 N4 C20 C21 0.7(6) . . . . ?
N4 C20 C21 C22 2.6(6) . . . . ?
N4 C20 C21 C18 -178.2(5) . . . . ?
C17 C18 C21 C22 28.2(9) . . . . ?
C19 C18 C21 C22 -152.4(6) . . . . ?
C17 C18 C21 C20 -150.7(5) . . . . ?
C19 C18 C21 C20 28.6(8) . . . . ?
N4 N3 C22 C21 5.7(6) . . . . ?
Co2 N3 C22 C21 174.5(4) 1_556 . . . ?
C20 C21 C22 N3 -5.2(6) . . . . ?
C18 C21 C22 N3 175.6(5) . . . . ?
C27 N6 C23 C24 4.9(9) . . . . ?
Co2 N6 C23 C24 -179.1(5) 8_456 . . . ?
N6 C23 C24 C25 -1.6(10) . . . . ?
C23 C24 C25 C26 -2.0(10) . . . . ?
C23 C24 C25 C28 174.9(6) . . . . ?
C24 C25 C26 C27 2.1(10) . . . . ?
C28 C25 C26 C27 -174.7(6) . . . . ?
C23 N6 C27 C26 -4.7(9) . . . . ?
Co2 N6 C27 C26 179.3(5) 8_456 . . . ?
C25 C26 C27 N6 1.3(11) . . . . ?
C26 C25 C28 C33 -32.4(11) . . . . ?
C24 C25 C28 C33 151.0(8) . . . . ?
C26 C25 C28 C29' -141.1(13) . . . . ?
C24 C25 C28 C29' 42.3(15) . . . . ?
C26 C25 C28 C29 148.7(8) . . . . ?
C24 C25 C28 C29 -27.9(11) . . . . ?
C26 C25 C28 C33' 35.8(13) . . . . ?
C24 C25 C28 C33' -140.8(11) . . . . ?
C33 C28 C29 C30 2.0(14) . . . . ?
C25 C28 C29 C30 -179.0(8) . . . . ?
C33' C28 C29' F4' 180.0(17) . . . . ?
C25 C28 C29' F4' -3(2) . . . . ?
C33' C28 C29' C30' 7(3) . . . . ?
C25 C28 C29' C30' -175.7(15) . . . . ?
C28 C29 C30 F3 177.5(8) . . . . ?
C28 C29 C30 C31 2.9(16) . . . . ?
F4' C29' C30' C31 -176.5(16) . . . . ?
C28 C29' C30' C31 -3(3) . . . . ?
C29' C30' C31 C32' -7(2) . . . . ?
C29' C30' C31 C36 -179.2(13) . . . . ?
C29 C30 C31 C32 -6.3(14) . . . . ?
F3 C30 C31 C32 179.3(8) . . . . ?
C29 C30 C31 C36 175.9(8) . . . . ?
F3 C30 C31 C36 1.4(12) . . . . ?
C30 C31 C32 C33 4.8(13) . . . . ?
C36 C31 C32 C33 -177.3(8) . . . . ?
C30' C31 C32' C33' 14(3) . . . . ?
C36 C31 C32' C33' -173.9(16) . . . . ?
C30' C31 C32' F3' 178.4(16) . . . . ?
C36 C31 C32' F3' -10(2) . . . . ?
C29 C28 C33 F4 177.1(9) . . . . ?
C25 C28 C33 F4 -1.8(14) . . . . ?
C29 C28 C33 C32 -3.4(15) . . . . ?
C25 C28 C33 C32 177.7(9) . . . . ?
C31 C32 C33 F4 179.3(9) . . . . ?
C31 C32 C33 C28 -0.2(17) . . . . ?
C31 C32' C33' C28 -10(3) . . . . ?
F3' C32' C33' C28 -174.9(15) . . . . ?
C29' C28 C33' C32' -1(2) . . . . ?
C25 C28 C33' C32' -177.7(15) . . . . ?
C38 N5 C34 C35 -1.2(8) . . . . ?
Co1 N5 C34 C35 -176.1(4) . . . . ?
N5 C34 C35 C36 -0.6(8) . . . . ?
C34 C35 C36 C37 1.9(8) . . . . ?
C34 C35 C36 C31 -179.8(5) . . . . ?
C30' C31 C36 C37 147.1(11) . . . . ?
C32 C31 C36 C37 38.2(10) . . . . ?
C30 C31 C36 C37 -144.0(7) . . . . ?
C32' C31 C36 C37 -24.5(12) . . . . ?
C30' C31 C36 C35 -31.1(13) . . . . ?
C32 C31 C36 C35 -140.0(7) . . . . ?
C30 C31 C36 C35 37.7(9) . . . . ?
C32' C31 C36 C35 157.3(11) . . . . ?
C35 C36 C37 C38 -1.4(8) . . . . ?
C31 C36 C37 C38 -179.7(5) . . . . ?
C34 N5 C38 C37 1.7(8) . . . . ?
Co1 N5 C38 C37 176.5(4) . . . . ?
C36 C37 C38 N5 -0.5(9) . . . . ?
C43 N7 C39 C40 7.6(15) . . . . ?
Co2 N7 C39 C40 175.2(9) . . . . ?
C43' N7 C39' C40' -7.3(19) . . . . ?
Co2 N7 C39' C40' -179.6(11) . . . . ?
N7 C39 C40 C41' 4.2(17) . . . . ?
N7 C39' C40' C41' -6(2) . . . . ?
C39' C40' C41' C42' 17(2) . . . . ?
C39' C40' C41' C44 -177.0(12) . . . . ?
C39 C40 C41' C42 -14.6(15) . . . . ?
C39 C40 C41' C44 178.5(9) . . . . ?
C40 C41' C42 C43 14.0(15) . . . . ?
C44 C41' C42 C43 -179.2(9) . . . . ?
C40' C41' C42' C43' -15.4(18) . . . . ?
C44 C41' C42' C43' 178.5(10) . . . . ?
C39 N7 C43 C42 -8.8(14) . . . . ?
Co2 N7 C43 C42 -176.2(8) . . . . ?
C41' C42 C43 N7 -2.5(16) . . . . ?
C41' C42' C43' N7 2.8(19) . . . . ?
C39' N7 C43' C42' 7.9(17) . . . . ?
Co2 N7 C43' C42' -179.5(10) . . . . ?
F5 C41 C44 C57 -140(2) . . . . ?
C55 C41 C44 C57 43(3) . . . . ?
F5 C41 C44 C41' 0(3) . . . . ?
C55 C41 C44 C41' -176.4(18) . . . . ?
C42 C41' C44 C57 -70(2) . . . . ?
C40 C41' C44 C57 96.3(19) . . . . ?
C40' C41' C44 C45 34.7(18) . . . . ?
C42' C41' C44 C45 -159.9(14) . . . . ?
C40' C41' C44 C49 -152.5(15) . . . . ?
C42' C41' C44 C49 12.8(15) . . . . ?
C42 C41' C44 C41 157.2(14) . . . . ?
C40 C41' C44 C41 -36.7(17) . . . . ?
C49 C44 C45 F2 -152.5(16) . . . . ?
C41' C44 C45 F2 21(2) . . . . ?
C49 C44 C45 C46 4(3) . . . . ?
C41' C44 C45 C46 177.6(16) . . . . ?
F2 C45 C46 C47 161.3(18) . . . . ?
C44 C45 C46 C47 5(3) . . . . ?
C45 C46 C47 C48 -9(2) . . . . ?
C45 C46 C47 C52 177.2(14) . . . . ?
C46 C47 C48 C49 5(2) . . . . ?
C52 C47 C48 C49 178.4(14) . . . . ?
C46 C47 C48 F1 163.2(15) . . . . ?
C52 C47 C48 F1 -23(2) . . . . ?
C47 C48 C49 C44 4(3) . . . . ?
F1 C48 C49 C44 -155.3(14) . . . . ?
C45 C44 C49 C48 -9(2) . . . . ?
C41' C44 C49 C48 178.1(13) . . . . ?
C54 N8 C50 C51 -5.8(15) . . . . ?
Co1 N8 C50 C51 -176.2(8) 8_455 . . . ?
C54' N8 C50' C51' 11(4) . . . . ?
Co1 N8 C50' C51' 177(2) 8_455 . . . ?
N8 C50 C51 C52 -2.3(18) . . . . ?
N8 C50' C51' C52 12(5) . . . . ?
C50' C51' C52 C47 176(2) . . . . ?
C50' C51' C52 C53' -31(4) . . . . ?
C50 C51 C52 C53 9.3(16) . . . . ?
C50 C51 C52 C47 -176.6(9) . . . . ?
C48 C47 C52 C51' -82(3) . . . . ?
C46 C47 C52 C51' 92(2) . . . . ?
C56 C47 C52 C51 9.1(19) . . . . ?
C55 C47 C52 C51 141.7(14) . . . . ?
C56 C47 C52 C53 -177.1(16) . . . . ?
C55 C47 C52 C53 -44.6(16) . . . . ?
C48 C47 C52 C53' 126.2(17) . . . . ?
C46 C47 C52 C53' -60.7(18) . . . . ?
C51 C52 C53 C54 -8.6(15) . . . . ?
C47 C52 C53 C54 177.3(9) . . . . ?
C51' C52 C53' C54' 29(3) . . . . ?
C47 C52 C53' C54' -175.8(18) . . . . ?
C50 N8 C54 C53 6.5(15) . . . . ?
Co1 N8 C54 C53 177.3(8) 8_455 . . . ?
C52 C53 C54 N8 0.6(17) . . . . ?
C52 C53' C54' N8 -8(4) . . . . ?
C50' N8 C54' C53' -10(3) . . . . ?
Co1 N8 C54' C53' -177(2) 8_455 . . . ?
F5 C41 C55 C47 177.2(18) . . . . ?
C44 C41 C55 C47 -6(3) . . . . ?
C56 C47 C55 C41 -38(2) . . . . ?
C52 C47 C55 C41 -175.7(17) . . . . ?
C52 C47 C56 C57 -180(2) . . . . ?
C55 C47 C56 C57 42(3) . . . . ?
C52 C47 C56 F8 -24(3) . . . . ?
C55 C47 C56 F8 -162(2) . . . . ?
C41 C44 C57 C56 -39(3) . . . . ?
C41' C44 C57 C56 -179(2) . . . . ?
C47 C56 C57 C44 -3(4) . . . . ?
F8 C56 C57 C44 -162(3) . . . . ?
